data_4123960
loop_
_publ_author_name
'Loiseau, T.'
'Ferey, G.'
'Mellot-Draznieks, C.'
'Sassoye, C.'
'Girard, S.'
'Huguenard, C.'
'Taulelle, F.'
'Guillou, N.'

_publ_section_title
;
 Chemistry - structure - simulation or chemistry - simulation - structure
 sequences? the case of MIL-34, a new porous aluminophosphate
;
_journal_name_full 'Journal of the American Chemical Society'
_journal_page_first 9642
_journal_page_last 9651
_journal_volume 123
_journal_year 2001
_chemical_formula_sum 'C4 H11 Al4 N O17 P4'
_chemical_name_systematic '(Al4 (P O4)4 (O H)) (C4 H10 N)'
_space_group_IT_number 2
_symmetry_space_group_name_Hall '-P 1'
_symmetry_space_group_name_H-M 'P -1'
_cell_angle_alpha 111.11
_cell_angle_beta 101.42
_cell_angle_gamma 102.08
_cell_formula_units_Z 2
_cell_length_a 8.701
_cell_length_b 9.21
_cell_length_c 12.385
_cell_volume 863.770
_citation_journal_id_ASTM JACSAT
_cod_data_source_file Loiseau_JACSAT_2001_1126.cif
_cod_data_source_block C4H11Al4N1O17P4
_cod_original_cell_volume 863.7697
_cod_original_formula_sum 'C4 H11 Al4 N1 O17 P4'
_cod_database_code 4123960

loop_
_symmetry_equiv_pos_as_xyz
x,y,z
-x,-y,-z

loop_
_atom_site_label
_atom_site_type_symbol
_atom_site_fract_x
_atom_site_fract_y
_atom_site_fract_z
_atom_site_occupancy
_atom_site_U_iso_or_equiv
O10 O-2 -0.0715 0.4716 0.8678 1 0.0
Al4 Al+3 0.4949 0.7933 0.8538 1 0.0
O16 O-2 0.6836 0.0418 -0.0671 1 0.0
P4 P+5 -0.0363 0.6568 0.8193 1 0.0
C2 C 0.153 0.3956 0.5284 1 0.0
O2 O-2 0.5164 0.8357 0.7165 1 0.0
O1 O-2 0.6732 0.8401 0.5277 1 0.0
O12 O-2 0.8055 0.6957 0.813 1 0.0
O14 O-2 -0.0496 0.8443 -0.0787 1 0.0
P3 P+5 0.7794 -0.0517 -0.0678 1 0.0
O13 O-2 0.6928 0.8348 0.8653 1 0.0
Al2 Al+3 0.6494 0.7823 0.8557 1 0.0
O9 O-2 0.6234 0.3712 0.684 1 0.0
O6 O-2 0.5085 0.595 0.77 1 0.0
O11 O-2 0.7695 0.5918 0.8903 1 0.0
C3 C 0.8434 0.7798 0.6253 1 0.0
P1 P+5 0.599 0.484 0.8011 1 0.0
N1 N 0.8478 0.9054 0.734 1 0.0
C4 C 0.7877 0.7475 0.5082 1 0.0
Al1 Al+3 0.3015 0.7904 0.6241 1 0.0
Al3 Al+3 0.0198 0.3306 0.9428 1 0.0
P2 P+5 0.5571 -0.0549 0.6567 1 0.0
O5 O-2 0.6367 -0.0652 0.7232 1 0.0
C1 C -0.0796 0.6567 0.6068 1 0.0
O8 O-2 0.3947 -0.0399 0.646 1 0.0
O3 O-2 0.0906 0.7406 0.6935 1 0.0
O7 O-2 0.5121 0.3862 0.8578 1 0.0
O17 O-2 0.042 0.7169 -0.0974 1 0.0
O4 O-2 0.5116 0.7481 -0.0016 1 0.0
O15 O-2 0.8095 0.344 0.8758 1 0.0
